data_4080870
loop_
_publ_author_name
'Fukumoto, Kozo'
'Sakai, Akane'
'Hayasaka, Kazumasa'
'Nakazawa, Hiroshi'

_publ_section_title
;
 Desulfurization and H-Migration of Secondary Thioamides Catalyzed by an
 Iron Complex to Yield Imines and Their Reaction Mechanism
;
_journal_issue 10
_journal_name_full Organometallics
_journal_page_first 2889
_journal_paper_doi 10.1021/om400304v
_journal_volume 32
_journal_year 2013
_chemical_formula_moiety 'C32 H29 Fe N O S Si '
_chemical_formula_sum 'C32 H29 Fe N O S Si'
_chemical_formula_weight 559.58
_space_group_IT_number 14
_symmetry_cell_setting monoclinic
_symmetry_Int_Tables_number 14
_symmetry_space_group_name_Hall '-P 2yn'
_symmetry_space_group_name_H-M 'P 1 21/n 1'
_cell_angle_alpha 90.0000
_cell_angle_beta 107.414(3)
_cell_angle_gamma 90.0000
_cell_formula_units_Z 4
_cell_length_a 11.6427(8)
_cell_length_b 11.4432(5)
_cell_length_c 22.0114(15)
_cell_measurement_reflns_used 8196
_cell_measurement_temperature 200.1
_cell_measurement_theta_max 27.5
_cell_measurement_theta_min 4.0
_cell_volume 2798.2(3)
_computing_cell_refinement CrystalClear
_computing_data_collection CrystalClear
_computing_data_reduction CrystalStructure
_computing_publication_material 'CrystalStructure 3.8'
_computing_structure_refinement CRYSTALS
_computing_structure_solution SIR92
_diffrn_ambient_temperature 200(1)
_diffrn_detector_area_resol_mean 7.31
_diffrn_measured_fraction_theta_full 0.990
_diffrn_measured_fraction_theta_max 0.990
_diffrn_measurement_device_type 'Rigaku Mercury'
_diffrn_measurement_method \w
_diffrn_radiation_type 'Mo K\a'
_diffrn_radiation_wavelength 0.71070
_diffrn_reflns_av_R_equivalents 0.038
_diffrn_reflns_limit_h_max 14
_diffrn_reflns_limit_h_min -15
_diffrn_reflns_limit_k_max 10
_diffrn_reflns_limit_k_min -14
_diffrn_reflns_limit_l_max 28
_diffrn_reflns_limit_l_min -26
_diffrn_reflns_number 21978
_diffrn_reflns_theta_full 27.48
_diffrn_reflns_theta_max 27.48
_exptl_absorpt_coefficient_mu 0.681
_exptl_absorpt_correction_T_max 0.953
_exptl_absorpt_correction_T_min 0.735
_exptl_absorpt_correction_type multi-scan
_exptl_absorpt_process_details 'Jacobson, R. (1998) Private communication'
_exptl_crystal_colour orange
_exptl_crystal_density_diffrn 1.328
_exptl_crystal_density_method 'not measured'
_exptl_crystal_description platelet
_exptl_crystal_F_000 1168.00
_exptl_crystal_size_max 0.30
_exptl_crystal_size_mid 0.20
_exptl_crystal_size_min 0.07
_refine_diff_density_max 0.62
_refine_diff_density_min -0.49
_refine_ls_extinction_method none
_refine_ls_goodness_of_fit_ref 1.006
_refine_ls_hydrogen_treatment refall
_refine_ls_number_parameters 363
_refine_ls_number_reflns 6345
_refine_ls_R_factor_gt 0.0373
_refine_ls_shift/su_max 0.0000
_refine_ls_structure_factor_coef Fsqd
_refine_ls_weighting_details 'w = 1/[0.0010Fo^2^ + 1.0000\s(Fo^2^)]/(4Fo^2^)'
_refine_ls_weighting_scheme calc
_refine_ls_wR_factor_ref 0.1048
_reflns_number_gt 5305
_reflns_number_total 6345
_reflns_threshold_expression F^2^>2.0\s(F^2^)
_cod_data_source_file om400304v_si_001.cif
_cod_data_source_block '__2011-149_SKA1154_120302'
_cod_original_formula_sum 'C32 H29 Fe N O S Si '
_cod_database_code 4080870

loop_
_symmetry_equiv_pos_site_id
_symmetry_equiv_pos_as_xyz
1 +X,+Y,+Z
2 1/2-X,1/2+Y,1/2-Z
3 -X,-Y,-Z
4 1/2+X,1/2-Y,1/2+Z

loop_
_atom_site_label
_atom_site_type_symbol
_atom_site_fract_x
_atom_site_fract_y
_atom_site_fract_z
_atom_site_U_iso_or_equiv
_atom_site_adp_type
_atom_site_occupancy
_atom_site_symmetry_multiplicity
_atom_site_calc_flag
_atom_site_refinement_flags
Fe(1) Fe 0.02374(2) -0.01740(2) 0.364500(10) 0.02225(7) Uani 1.00 1 d .
S(1) S 0.13002(4) 0.08907(4) 0.45293(2) 0.02406(11) Uani 1.00 1 d .
Si(1) Si 0.21314(4) 0.23387(4) 0.42448(2) 0.02191(12) Uani 1.00 1 d .
O(1) O 0.19285(17) -0.01408(14) 0.29091(8) 0.0466(5) Uani 1.00 1 d .
N(1) N 0.06227(16) -0.18780(14) 0.46229(8) 0.0320(4) Uani 1.00 1 d .
C(1) C 0.09022(17) -0.15354(16) 0.41169(9) 0.0250(4) Uani 1.00 1 d .
C(2) C 0.0996(2) -0.2955(2) 0.49873(13) 0.0535(8) Uani 1.00 1 d .
C(3) C 0.17819(17) -0.22905(16) 0.39258(9) 0.0258(4) Uani 1.00 1 d .
C(4) C 0.29901(19) -0.22934(18) 0.42745(11) 0.0348(5) Uani 1.00 1 d .
C(5) C 0.3808(2) -0.2948(2) 0.40620(12) 0.0443(6) Uani 1.00 1 d .
C(6) C 0.3408(2) -0.3602(2) 0.35127(12) 0.0452(6) Uani 1.00 1 d .
C(7) C 0.2216(2) -0.3609(2) 0.31676(12) 0.0444(6) Uani 1.00 1 d .
C(8) C 0.1404(2) -0.29482(18) 0.33718(10) 0.0352(5) Uani 1.00 1 d .
C(9) C 0.13149(19) -0.01494(17) 0.32314(9) 0.0297(5) Uani 1.00 1 d .
C(10) C 0.26471(16) 0.33251(16) 0.49584(9) 0.0247(4) Uani 1.00 1 d .
C(11) C 0.3144(2) 0.44211(18) 0.49116(10) 0.0346(5) Uani 1.00 1 d .
C(12) C 0.3565(2) 0.51385(19) 0.54385(12) 0.0438(6) Uani 1.00 1 d .
C(13) C 0.3510(2) 0.4779(2) 0.60225(12) 0.0481(7) Uani 1.00 1 d .
C(14) C 0.3043(2) 0.3695(2) 0.60878(11) 0.0538(7) Uani 1.00 1 d .
C(15) C 0.2620(2) 0.2972(2) 0.55621(10) 0.0417(6) Uani 1.00 1 d .
C(16) C 0.35012(17) 0.19110(18) 0.40136(9) 0.0300(5) Uani 1.00 1 d .
C(17) C 0.3980(2) 0.2640(2) 0.36447(13) 0.0480(7) Uani 1.00 1 d .
C(18) C 0.5030(2) 0.2333(3) 0.35041(17) 0.0716(10) Uani 1.00 1 d .
C(19) C 0.5623(2) 0.1314(3) 0.37407(16) 0.0699(9) Uani 1.00 1 d .
C(20) C 0.5173(2) 0.0583(3) 0.41039(15) 0.0660(9) Uani 1.00 1 d .
C(21) C 0.4115(2) 0.0880(2) 0.42371(12) 0.0471(6) Uani 1.00 1 d .
C(22) C 0.10954(18) 0.32040(17) 0.35787(10) 0.0297(5) Uani 1.00 1 d .
C(23) C 0.02998(19) 0.4008(2) 0.37071(11) 0.0405(6) Uani 1.00 1 d .
C(24) C -0.0534(2) 0.4595(2) 0.32158(16) 0.0611(8) Uani 1.00 1 d .
C(25) C -0.0573(2) 0.4402(2) 0.25961(15) 0.0684(9) Uani 1.00 1 d .
C(26) C 0.0208(2) 0.3629(2) 0.24541(12) 0.0616(8) Uani 1.00 1 d .
C(27) C 0.1033(2) 0.3025(2) 0.29419(11) 0.0448(6) Uani 1.00 1 d .
C(28) C -0.1185(2) -0.0528(2) 0.28321(10) 0.0439(6) Uani 1.00 1 d .
C(29) C -0.14514(18) -0.0972(2) 0.33736(10) 0.0379(5) Uani 1.00 1 d .
C(30) C -0.14714(18) -0.00458(19) 0.37830(10) 0.0351(5) Uani 1.00 1 d .
C(31) C -0.12391(18) 0.0992(2) 0.34849(11) 0.0376(5) Uani 1.00 1 d .
C(32) C -0.10662(19) 0.0698(2) 0.28979(10) 0.0423(6) Uani 1.00 1 d .
H(1) H 0.0082 -0.1442 0.4742 0.041 Uiso 1.00 1 d R
H(2) H 0.0323 -0.3305 0.5075 0.072 Uiso 1.00 1 d R
H(3) H 0.1318 -0.3481 0.4747 0.071 Uiso 1.00 1 d R
H(4) H 0.1594 -0.2776 0.5376 0.072 Uiso 1.00 1 d R
H(5) H 0.3237 -0.1885 0.4633 0.042 Uiso 1.00 1 d R
H(6) H 0.4732 -0.2877 0.4333 0.055 Uiso 1.00 1 d R
H(7) H 0.3967 -0.3955 0.3320 0.059 Uiso 1.00 1 d R
H(8) H 0.2042 -0.4220 0.2839 0.057 Uiso 1.00 1 d R
H(9) H 0.0605 -0.2937 0.3141 0.043 Uiso 1.00 1 d R
H(10) H 0.3103 0.4717 0.4485 0.040 Uiso 1.00 1 d R
H(11) H 0.3925 0.5896 0.5417 0.051 Uiso 1.00 1 d R
H(12) H 0.3806 0.5268 0.6415 0.057 Uiso 1.00 1 d R
H(13) H 0.3034 0.3435 0.6496 0.066 Uiso 1.00 1 d R
H(14) H 0.2167 0.2163 0.5581 0.051 Uiso 1.00 1 d R
H(15) H 0.3547 0.3380 0.3491 0.063 Uiso 1.00 1 d R
H(16) H 0.5330 0.2819 0.3236 0.096 Uiso 1.00 1 d R
H(17) H 0.6353 0.1120 0.3656 0.086 Uiso 1.00 1 d R
H(18) H 0.5483 -0.0249 0.4283 0.078 Uiso 1.00 1 d R
H(19) H 0.3798 0.0361 0.4484 0.057 Uiso 1.00 1 d R
H(20) H 0.0418 0.4196 0.4189 0.049 Uiso 1.00 1 d R
H(21) H -0.1187 0.5074 0.3365 0.073 Uiso 1.00 1 d R
H(22) H -0.1148 0.4808 0.2265 0.074 Uiso 1.00 1 d R
H(23) H 0.0188 0.3516 0.2023 0.067 Uiso 1.00 1 d R
H(24) H 0.1562 0.2478 0.2841 0.051 Uiso 1.00 1 d R
H(25) H -0.1164 -0.1038 0.2454 0.051 Uiso 1.00 1 d R
H(26) H -0.1463 -0.1801 0.3425 0.044 Uiso 1.00 1 d R
H(27) H -0.1631 -0.0070 0.4186 0.042 Uiso 1.00 1 d R
H(28) H -0.1144 0.1742 0.3665 0.043 Uiso 1.00 1 d R
H(29) H -0.0882 0.1261 0.2570 0.048 Uiso 1.00 1 d R

loop_
_atom_site_aniso_label
_atom_site_aniso_U_11
_atom_site_aniso_U_22
_atom_site_aniso_U_33
_atom_site_aniso_U_12
_atom_site_aniso_U_13
_atom_site_aniso_U_23
Fe(1) 0.02307(15) 0.02800(15) 0.01717(14) 0.00054(10) 0.00827(11) 0.00130(10)
S(1) 0.0264(2) 0.0279(2) 0.0187(2) -0.00149(17) 0.00805(18) 0.00156(16)
Si(1) 0.0224(2) 0.0259(2) 0.0182(2) 0.00082(19) 0.0072(2) 0.00092(18)
O(1) 0.0599(10) 0.0492(9) 0.0463(9) -0.0009(7) 0.0396(8) 0.0023(7)
N(1) 0.0412(9) 0.0328(8) 0.0291(8) 0.0110(7) 0.0213(7) 0.0080(6)
C(1) 0.0266(9) 0.0274(9) 0.0223(9) -0.0015(7) 0.0093(7) -0.0010(7)
C(2) 0.0772(18) 0.0455(13) 0.0552(15) 0.0226(12) 0.0461(14) 0.0247(11)
C(3) 0.0297(9) 0.0247(8) 0.0272(9) 0.0019(7) 0.0147(8) 0.0037(7)
C(4) 0.0336(11) 0.0378(11) 0.0339(11) 0.0023(8) 0.0116(9) 0.0011(8)
C(5) 0.0318(11) 0.0508(13) 0.0539(15) 0.0099(9) 0.0185(10) 0.0121(11)
C(6) 0.0503(14) 0.0443(12) 0.0526(14) 0.0149(10) 0.0331(12) 0.0065(10)
C(7) 0.0584(15) 0.0359(11) 0.0471(13) 0.0069(10) 0.0281(12) -0.0065(10)
C(8) 0.0353(11) 0.0372(11) 0.0354(11) 0.0017(8) 0.0141(9) -0.0063(8)
C(9) 0.0367(10) 0.0301(9) 0.0252(9) -0.0017(7) 0.0139(8) 0.0010(7)
C(10) 0.0222(8) 0.0284(9) 0.0235(9) 0.0028(7) 0.0068(7) -0.0011(7)
C(11) 0.0410(11) 0.0307(10) 0.0290(10) -0.0001(8) 0.0057(9) -0.0005(8)
C(12) 0.0523(14) 0.0293(10) 0.0440(13) -0.0021(9) 0.0055(11) -0.0059(9)
C(13) 0.0519(14) 0.0526(14) 0.0375(13) -0.0068(11) 0.0099(11) -0.0198(10)
C(14) 0.0687(17) 0.0703(17) 0.0249(11) -0.0227(14) 0.0180(11) -0.0128(11)
C(15) 0.0482(13) 0.0523(13) 0.0257(10) -0.0186(10) 0.0127(9) -0.0065(9)
C(16) 0.0245(9) 0.0390(10) 0.0277(10) -0.0047(7) 0.0096(7) -0.0112(8)
C(17) 0.0513(14) 0.0450(13) 0.0614(16) -0.0167(11) 0.0375(13) -0.0160(11)
C(18) 0.0665(19) 0.085(2) 0.088(2) -0.0411(17) 0.0598(18) -0.0410(18)
C(19) 0.0313(13) 0.106(2) 0.078(2) -0.0094(15) 0.0251(13) -0.0543(19)
C(20) 0.0421(14) 0.090(2) 0.0630(18) 0.0283(15) 0.0117(13) -0.0165(16)
C(21) 0.0385(12) 0.0619(15) 0.0410(13) 0.0153(11) 0.0118(10) -0.0015(11)
C(22) 0.0280(9) 0.0308(10) 0.0280(10) -0.0056(7) 0.0048(8) 0.0078(7)
C(23) 0.0291(10) 0.0479(13) 0.0457(13) 0.0062(9) 0.0130(9) 0.0203(10)
C(24) 0.0314(12) 0.0646(17) 0.086(2) 0.0108(11) 0.0158(13) 0.0426(15)
C(25) 0.0437(15) 0.075(2) 0.067(2) -0.0116(14) -0.0139(13) 0.0443(16)
C(26) 0.075(2) 0.0636(17) 0.0290(13) -0.0171(15) -0.0104(12) 0.0166(11)
C(27) 0.0570(15) 0.0425(12) 0.0279(11) -0.0077(10) 0.0021(10) 0.0066(9)
C(28) 0.0376(12) 0.0658(15) 0.0244(10) -0.0083(10) 0.0030(9) -0.0083(10)
C(29) 0.0271(10) 0.0459(12) 0.0363(11) -0.0083(8) 0.0029(8) 0.0025(9)
C(30) 0.0211(9) 0.0574(13) 0.0270(10) 0.0038(8) 0.0077(8) 0.0053(9)
C(31) 0.0239(9) 0.0423(12) 0.0400(12) 0.0082(8) -0.0008(8) 0.0030(9)
C(32) 0.0298(11) 0.0622(14) 0.0286(11) -0.0011(10) -0.0010(8) 0.0177(10)

loop_
_atom_type_symbol
_atom_type_description
_atom_type_scat_dispersion_real
_atom_type_scat_dispersion_imag
_atom_type_scat_source
C C 0.003 0.002
;
International Tables for Crystallography
(1992, Vol. C, Tables 4.2.6.8 and 6.1.1.4)
;
H H 0.000 0.000
;
International Tables for Crystallography
(1992, Vol. C, Table 6.1.1.4)
;
Fe Fe 0.346 0.844
;
International Tables for Crystallography
(1992, Vol. C, Tables 4.2.6.8 and 6.1.1.4)
;
N N 0.006 0.003
;
International Tables for Crystallography
(1992, Vol. C, Tables 4.2.6.8 and 6.1.1.4)
;
O O 0.011 0.006
;
International Tables for Crystallography
(1992, Vol. C, Tables 4.2.6.8 and 6.1.1.4)
;
S S 0.125 0.123
;
International Tables for Crystallography
(1992, Vol. C, Tables 4.2.6.8 and 6.1.1.4)
;
Si Si 0.082 0.070
;
International Tables for Crystallography
(1992, Vol. C, Tables 4.2.6.8 and 6.1.1.4)
;

loop_
_geom_angle_atom_site_label_1
_geom_angle_atom_site_label_2
_geom_angle_atom_site_label_3
_geom_angle
_geom_angle_publ_flag
S(1) Fe(1) C(1) 86.80(5) yes
S(1) Fe(1) C(9) 98.18(6) yes
S(1) Fe(1) C(28) 155.82(7) yes
S(1) Fe(1) C(29) 133.76(6) yes
S(1) Fe(1) C(30) 97.61(5) yes
S(1) Fe(1) C(31) 90.65(5) yes
S(1) Fe(1) C(32) 118.82(6) yes
C(1) Fe(1) C(9) 93.39(9) yes
C(1) Fe(1) C(28) 113.50(8) yes
C(1) Fe(1) C(29) 89.56(8) yes
C(1) Fe(1) C(30) 103.05(8) yes
C(1) Fe(1) C(31) 141.50(9) yes
C(1) Fe(1) C(32) 152.46(8) yes
C(9) Fe(1) C(28) 93.74(9) yes
C(9) Fe(1) C(29) 128.05(8) yes
C(9) Fe(1) C(30) 157.76(8) yes
C(9) Fe(1) C(31) 124.95(9) yes
C(9) Fe(1) C(32) 92.69(8) yes
C(28) Fe(1) C(29) 39.64(9) yes
C(28) Fe(1) C(30) 66.10(9) yes
C(28) Fe(1) C(31) 65.35(9) yes
C(28) Fe(1) C(32) 39.23(9) yes
C(29) Fe(1) C(30) 38.90(8) yes
C(29) Fe(1) C(31) 65.19(8) yes
C(29) Fe(1) C(32) 65.80(8) yes
C(30) Fe(1) C(31) 39.30(8) yes
C(30) Fe(1) C(32) 65.91(8) yes
C(31) Fe(1) C(32) 38.72(9) yes
Fe(1) S(1) Si(1) 109.96(2) yes
S(1) Si(1) C(10) 106.50(6) yes
S(1) Si(1) C(16) 112.24(6) yes
S(1) Si(1) C(22) 113.70(6) yes
C(10) Si(1) C(16) 107.33(8) yes
C(10) Si(1) C(22) 107.79(8) yes
C(16) Si(1) C(22) 108.96(9) yes
C(1) N(1) C(2) 127.5(2) yes
Fe(1) C(1) N(1) 123.01(15) yes
Fe(1) C(1) C(3) 121.39(14) yes
N(1) C(1) C(3) 115.59(16) yes
C(1) C(3) C(4) 120.88(17) yes
C(1) C(3) C(8) 119.85(16) yes
C(4) C(3) C(8) 119.2(2) yes
C(3) C(4) C(5) 119.74(19) yes
C(4) C(5) C(6) 119.9(2) yes
C(5) C(6) C(7) 120.7(2) yes
C(6) C(7) C(8) 119.6(2) yes
C(3) C(8) C(7) 120.92(19) yes
Fe(1) C(9) O(1) 173.48(16) yes
Si(1) C(10) C(11) 120.84(15) yes
Si(1) C(10) C(15) 121.86(15) yes
C(11) C(10) C(15) 117.19(18) yes
C(10) C(11) C(12) 121.4(2) yes
C(11) C(12) C(13) 120.3(2) yes
C(12) C(13) C(14) 119.9(2) yes
C(13) C(14) C(15) 120.1(2) yes
C(10) C(15) C(14) 121.1(2) yes
Si(1) C(16) C(17) 121.52(16) yes
Si(1) C(16) C(21) 120.87(18) yes
C(17) C(16) C(21) 117.5(2) yes
C(16) C(17) C(18) 120.6(2) yes
C(17) C(18) C(19) 120.3(3) yes
C(18) C(19) C(20) 120.3(3) yes
C(19) C(20) C(21) 119.6(2) yes
C(16) C(21) C(20) 121.7(2) yes
Si(1) C(22) C(23) 120.03(17) yes
Si(1) C(22) C(27) 122.31(16) yes
C(23) C(22) C(27) 117.54(18) yes
C(22) C(23) C(24) 120.9(2) yes
C(23) C(24) C(25) 120.3(2) yes
C(24) C(25) C(26) 120.3(2) yes
C(25) C(26) C(27) 119.8(2) yes
C(22) C(27) C(26) 121.2(2) yes
Fe(1) C(28) C(29) 70.37(11) yes
Fe(1) C(28) C(32) 71.98(11) yes
C(29) C(28) C(32) 108.1(2) yes
Fe(1) C(29) C(28) 69.98(12) yes
Fe(1) C(29) C(30) 71.28(12) yes
C(28) C(29) C(30) 108.7(2) yes
Fe(1) C(30) C(29) 69.82(13) yes
Fe(1) C(30) C(31) 70.92(13) yes
C(29) C(30) C(31) 107.1(2) yes
Fe(1) C(31) C(30) 69.78(12) yes
Fe(1) C(31) C(32) 70.75(12) yes
C(30) C(31) C(32) 108.9(2) yes
Fe(1) C(32) C(28) 68.79(11) yes
Fe(1) C(32) C(31) 70.53(11) yes
C(28) C(32) C(31) 107.2(2) yes
C(1) N(1) H(1) 117.0 no
C(2) N(1) H(1) 115.2 no
N(1) C(2) H(2) 109.9 no
N(1) C(2) H(3) 109.3 no
N(1) C(2) H(4) 109.3 no
H(2) C(2) H(3) 109.5 no
H(2) C(2) H(4) 109.5 no
H(3) C(2) H(4) 109.5 no
C(3) C(4) H(5) 119.7 no
C(5) C(4) H(5) 120.5 no
C(4) C(5) H(6) 116.5 no
C(6) C(5) H(6) 123.5 no
C(5) C(6) H(7) 121.1 no
C(7) C(6) H(7) 117.3 no
C(6) C(7) H(8) 111.3 no
C(8) C(7) H(8) 128.1 no
C(3) C(8) H(9) 118.7 no
C(7) C(8) H(9) 120.4 no
C(10) C(11) H(10) 118.4 no
C(12) C(11) H(10) 119.9 no
C(11) C(12) H(11) 122.6 no
C(13) C(12) H(11) 117.1 no
C(12) C(13) H(12) 122.9 no
C(14) C(13) H(12) 117.2 no
C(13) C(14) H(13) 119.8 no
C(15) C(14) H(13) 120.1 no
C(10) C(15) H(14) 116.0 no
C(14) C(15) H(14) 122.6 no
C(16) C(17) H(15) 117.3 no
C(18) C(17) H(15) 122.0 no
C(17) C(18) H(16) 120.0 no
C(19) C(18) H(16) 119.7 no
C(18) C(19) H(17) 120.1 no
C(20) C(19) H(17) 119.7 no
C(19) C(20) H(18) 128.7 no
C(21) C(20) H(18) 111.6 no
C(16) C(21) H(19) 119.1 no
C(20) C(21) H(19) 119.1 no
C(22) C(23) H(20) 116.5 no
C(24) C(23) H(20) 122.4 no
C(23) C(24) H(21) 113.9 no
C(25) C(24) H(21) 125.1 no
C(24) C(25) H(22) 119.5 no
C(26) C(25) H(22) 120.2 no
C(25) C(26) H(23) 119.7 no
C(27) C(26) H(23) 120.5 no
C(22) C(27) H(24) 119.3 no
C(26) C(27) H(24) 119.5 no
Fe(1) C(28) H(25) 127.2 no
C(29) C(28) H(25) 123.1 no
C(32) C(28) H(25) 128.7 no
Fe(1) C(29) H(26) 116.5 no
C(28) C(29) H(26) 118.2 no
C(30) C(29) H(26) 132.3 no
Fe(1) C(30) H(27) 125.8 no
C(29) C(30) H(27) 128.3 no
C(31) C(30) H(27) 124.5 no
Fe(1) C(31) H(28) 121.2 no
C(30) C(31) H(28) 125.7 no
C(32) C(31) H(28) 125.2 no
Fe(1) C(32) H(29) 125.6 no
C(28) C(32) H(29) 125.4 no
C(31) C(32) H(29) 127.4 no

loop_
_geom_bond_atom_site_label_1
_geom_bond_atom_site_label_2
_geom_bond_distance
_geom_bond_publ_flag
Fe(1) S(1) 2.3157(4) yes
Fe(1) C(1) 1.9036(17) yes
Fe(1) C(9) 1.757(2) yes
Fe(1) C(28) 2.0816(19) yes
Fe(1) C(29) 2.087(2) yes
Fe(1) C(30) 2.106(2) yes
Fe(1) C(31) 2.121(2) yes
Fe(1) C(32) 2.123(2) yes
S(1) Si(1) 2.1064(6) yes
Si(1) C(10) 1.8808(18) yes
Si(1) C(16) 1.878(2) yes
Si(1) C(22) 1.8779(19) yes
O(1) C(9) 1.148(3) yes
N(1) C(1) 1.310(2) yes
N(1) C(2) 1.463(2) yes
C(1) C(3) 1.493(2) yes
C(3) C(4) 1.386(2) yes
C(3) C(8) 1.388(2) yes
C(4) C(5) 1.398(3) yes
C(5) C(6) 1.379(3) yes
C(6) C(7) 1.369(3) yes
C(7) C(8) 1.386(3) yes
C(10) C(11) 1.398(2) yes
C(10) C(15) 1.398(3) yes
C(11) C(12) 1.385(3) yes
C(12) C(13) 1.369(3) yes
C(13) C(14) 1.380(3) yes
C(14) C(15) 1.387(3) yes
C(16) C(17) 1.392(3) yes
C(16) C(21) 1.391(3) yes
C(17) C(18) 1.393(4) yes
C(18) C(19) 1.376(4) yes
C(19) C(20) 1.365(5) yes
C(20) C(21) 1.391(4) yes
C(22) C(23) 1.393(3) yes
C(22) C(27) 1.397(3) yes
C(23) C(24) 1.391(3) yes
C(24) C(25) 1.369(4) yes
C(25) C(26) 1.371(4) yes
C(26) C(27) 1.391(3) yes
C(28) C(29) 1.413(3) yes
C(28) C(32) 1.412(3) yes
C(29) C(30) 1.396(3) yes
C(30) C(31) 1.421(3) yes
C(31) C(32) 1.407(3) yes
N(1) H(1) 0.901 no
C(2) H(2) 0.950 no
C(2) H(3) 0.950 no
C(2) H(4) 0.950 no
C(4) H(5) 0.888 no
C(5) H(6) 1.065 no
C(6) H(7) 0.965 no
C(7) H(8) 0.982 no
C(8) H(9) 0.918 no
C(11) H(10) 0.985 no
C(12) H(11) 0.970 no
C(13) H(12) 1.000 no
C(14) H(13) 0.950 no
C(15) H(14) 1.073 no
C(17) H(15) 0.992 no
C(18) H(16) 0.950 no
C(19) H(17) 0.950 no
C(20) H(18) 1.053 no
C(21) H(19) 0.950 no
C(23) H(20) 1.051 no
C(24) H(21) 1.066 no
C(25) H(22) 0.950 no
C(26) H(23) 0.950 no
C(27) H(24) 0.950 no
C(28) H(25) 1.023 no
C(29) H(26) 0.956 no
C(30) H(27) 0.959 no
C(31) H(28) 0.938 no
C(32) H(29) 1.036 no

loop_
_geom_contact_atom_site_label_1
_geom_contact_atom_site_label_2
_geom_contact_distance
_geom_contact_site_symmetry_2
Fe(1) O(1) 2.900(2) .
Fe(1) N(1) 2.8388(16) .
Fe(1) C(3) 2.9692(18) .
Fe(1) C(8) 3.574(2) .
S(1) N(1) 3.2863(16) .
S(1) N(1) 3.503(2) 3_556
S(1) C(1) 2.9145(18) .
S(1) C(9) 3.100(2) .
S(1) C(10) 3.1977(18) .
S(1) C(15) 3.333(2) .
S(1) C(16) 3.311(2) .
S(1) C(21) 3.523(2) .
S(1) C(22) 3.338(2) .
S(1) C(30) 3.3297(19) .
S(1) C(31) 3.1576(18) .
Si(1) C(9) 3.5660(19) .
Si(1) C(11) 2.861(2) .
Si(1) C(15) 2.876(2) .
Si(1) C(17) 2.863(3) .
Si(1) C(21) 2.853(2) .
Si(1) C(23) 2.843(2) .
Si(1) C(27) 2.878(2) .
O(1) Fe(1) 2.900(2) .
O(1) C(1) 3.598(2) .
O(1) C(3) 3.364(2) .
O(1) C(6) 3.509(3) 2_555
O(1) C(7) 3.331(3) 2_555
O(1) C(8) 3.479(2) .
O(1) C(16) 3.480(2) .
O(1) C(21) 3.455(2) .
N(1) Fe(1) 2.8388(16) .
N(1) S(1) 3.2863(16) .
N(1) S(1) 3.503(2) 3_556
N(1) C(3) 2.374(3) .
N(1) C(4) 3.111(3) .
N(1) C(8) 3.378(3) .
N(1) C(29) 3.239(2) .
N(1) C(30) 3.326(2) .
C(1) S(1) 2.9145(18) .
C(1) O(1) 3.598(2) .
C(1) C(2) 2.489(3) .
C(1) C(4) 2.505(2) .
C(1) C(8) 2.494(3) .
C(1) C(9) 2.666(2) .
C(1) C(28) 3.334(2) .
C(1) C(29) 2.814(2) .
C(1) C(30) 3.141(2) .
C(2) C(1) 2.489(3) .
C(2) C(3) 2.856(3) .
C(2) C(4) 3.257(4) .
C(2) C(12) 3.594(3) 1_545
C(3) Fe(1) 2.9692(18) .
C(3) O(1) 3.364(2) .
C(3) N(1) 2.374(3) .
C(3) C(2) 2.856(3) .
C(3) C(5) 2.408(3) .
C(3) C(6) 2.774(3) .
C(3) C(7) 2.413(3) .
C(3) C(9) 2.853(2) .
C(4) N(1) 3.111(3) .
C(4) C(1) 2.505(2) .
C(4) C(2) 3.257(4) .
C(4) C(6) 2.404(3) .
C(4) C(7) 2.775(3) .
C(4) C(8) 2.392(2) .
C(4) C(9) 3.523(2) .
C(5) C(3) 2.408(3) .
C(5) C(7) 2.388(3) .
C(5) C(8) 2.756(2) .
C(6) O(1) 3.509(3) 2_545
C(6) C(3) 2.774(3) .
C(6) C(4) 2.404(3) .
C(6) C(8) 2.380(3) .
C(7) O(1) 3.331(3) 2_545
C(7) C(3) 2.413(3) .
C(7) C(4) 2.775(3) .
C(7) C(5) 2.388(3) .
C(8) Fe(1) 3.574(2) .
C(8) O(1) 3.479(2) .
C(8) N(1) 3.378(3) .
C(8) C(1) 2.494(3) .
C(8) C(4) 2.392(2) .
C(8) C(5) 2.756(2) .
C(8) C(6) 2.380(3) .
C(8) C(9) 3.216(2) .
C(8) C(24) 3.557(3) 1_545
C(9) S(1) 3.100(2) .
C(9) Si(1) 3.5660(19) .
C(9) C(1) 2.666(2) .
C(9) C(3) 2.853(2) .
C(9) C(4) 3.523(2) .
C(9) C(8) 3.216(2) .
C(9) C(16) 3.518(2) .
C(9) C(21) 3.549(2) .
C(9) C(28) 2.810(3) .
C(9) C(29) 3.458(3) .
C(9) C(31) 3.443(3) .
C(9) C(32) 2.819(3) .
C(10) S(1) 3.1977(18) .
C(10) C(12) 2.427(2) .
C(10) C(13) 2.803(3) .
C(10) C(14) 2.426(3) .
C(10) C(16) 3.028(3) .
C(10) C(22) 3.037(2) .
C(10) C(23) 3.341(2) .
C(11) Si(1) 2.861(2) .
C(11) C(13) 2.388(3) .
C(11) C(14) 2.755(3) .
C(11) C(15) 2.386(3) .
C(11) C(16) 3.581(3) .
C(11) C(22) 3.471(2) .
C(12) C(2) 3.594(3) 1_565
C(12) C(10) 2.427(2) .
C(12) C(14) 2.379(3) .
C(12) C(15) 2.759(3) .
C(13) C(10) 2.803(3) .
C(13) C(11) 2.388(3) .
C(13) C(15) 2.398(3) .
C(14) C(10) 2.426(3) .
C(14) C(11) 2.755(3) .
C(14) C(12) 2.379(3) .
C(15) S(1) 3.333(2) .
C(15) Si(1) 2.876(2) .
C(15) C(11) 2.386(3) .
C(15) C(12) 2.759(3) .
C(15) C(13) 2.398(3) .
C(16) S(1) 3.311(2) .
C(16) O(1) 3.480(2) .
C(16) C(9) 3.518(2) .
C(16) C(10) 3.028(3) .
C(16) C(11) 3.581(3) .
C(16) C(18) 2.420(4) .
C(16) C(19) 2.796(3) .
C(16) C(20) 2.430(3) .
C(16) C(22) 3.057(2) .
C(16) C(27) 3.375(2) .
C(17) Si(1) 2.863(3) .
C(17) C(19) 2.401(4) .
C(17) C(20) 2.766(4) .
C(17) C(21) 2.379(3) .
C(17) C(22) 3.380(3) .
C(17) C(27) 3.345(3) .
C(18) C(16) 2.420(4) .
C(18) C(20) 2.377(5) .
C(18) C(21) 2.745(4) .
C(19) C(16) 2.796(3) .
C(19) C(17) 2.401(4) .
C(19) C(21) 2.382(4) .
C(20) C(16) 2.430(3) .
C(20) C(17) 2.766(4) .
C(20) C(18) 2.377(5) .
C(21) S(1) 3.523(2) .
C(21) Si(1) 2.853(2) .
C(21) O(1) 3.455(2) .
C(21) C(9) 3.549(2) .
C(21) C(17) 2.379(3) .
C(21) C(18) 2.745(4) .
C(21) C(19) 2.382(4) .
C(22) S(1) 3.338(2) .
C(22) C(10) 3.037(2) .
C(22) C(11) 3.471(2) .
C(22) C(16) 3.057(2) .
C(22) C(17) 3.380(3) .
C(22) C(24) 2.422(3) .
C(22) C(25) 2.796(3) .
C(22) C(26) 2.429(3) .
C(23) Si(1) 2.843(2) .
C(23) C(10) 3.341(2) .
C(23) C(25) 2.394(3) .
C(23) C(26) 2.762(3) .
C(23) C(27) 2.386(3) .
C(24) C(8) 3.557(3) 1_565
C(24) C(22) 2.422(3) .
C(24) C(26) 2.377(4) .
C(24) C(27) 2.753(4) .
C(25) C(22) 2.796(3) .
C(25) C(23) 2.394(3) .
C(25) C(27) 2.390(3) .
C(25) C(29) 3.509(3) 2_455
C(26) C(22) 2.429(3) .
C(26) C(23) 2.762(3) .
C(26) C(24) 2.377(4) .
C(27) Si(1) 2.878(2) .
C(27) C(16) 3.375(2) .
C(27) C(17) 3.345(3) .
C(27) C(23) 2.386(3) .
C(27) C(24) 2.753(4) .
C(27) C(25) 2.390(3) .
C(27) C(32) 3.596(3) .
C(28) C(1) 3.334(2) .
C(28) C(9) 2.810(3) .
C(28) C(30) 2.284(3) .
C(28) C(31) 2.269(3) .
C(29) N(1) 3.239(2) .
C(29) C(1) 2.814(2) .
C(29) C(9) 3.458(3) .
C(29) C(25) 3.509(3) 2_445
C(29) C(31) 2.266(3) .
C(29) C(32) 2.287(3) .
C(30) S(1) 3.3297(19) .
C(30) N(1) 3.326(2) .
C(30) C(1) 3.141(2) .
C(30) C(28) 2.284(3) .
C(30) C(32) 2.300(3) .
C(31) S(1) 3.1576(18) .
C(31) C(9) 3.443(3) .
C(31) C(28) 2.269(3) .
C(31) C(29) 2.266(3) .
C(32) C(9) 2.819(3) .
C(32) C(27) 3.596(3) .
C(32) C(29) 2.287(3) .
C(32) C(30) 2.300(3) .
Fe(1) H(1) 2.868 .
Fe(1) H(9) 3.419 .
Fe(1) H(25) 2.820 .
Fe(1) H(26) 2.655 .
Fe(1) H(27) 2.778 .
Fe(1) H(28) 2.727 .
Fe(1) H(29) 2.854 .
S(1) H(1) 3.124 .
S(1) H(1) 2.666 3_556
S(1) H(2) 3.598 3_556
S(1) H(14) 2.664 .
S(1) H(19) 3.002 .
S(1) H(27) 3.447 .
S(1) H(27) 2.894 3_556
S(1) H(28) 3.070 .
Si(1) H(10) 2.934 .
Si(1) H(14) 2.936 .
Si(1) H(15) 2.920 .
Si(1) H(19) 2.925 .
Si(1) H(20) 2.892 .
Si(1) H(24) 2.965 .
O(1) H(7) 2.926 2_555
O(1) H(8) 2.537 2_555
O(1) H(15) 3.413 2_545
O(1) H(19) 3.544 .
O(1) H(24) 3.024 .
O(1) H(25) 3.587 .
O(1) H(29) 3.518 .
N(1) H(2) 1.997 .
N(1) H(3) 1.990 .
N(1) H(4) 1.990 .
N(1) H(5) 3.037 .
N(1) H(9) 3.473 .
N(1) H(14) 3.160 3_556
N(1) H(26) 3.004 .
N(1) H(27) 3.253 .
N(1) H(27) 3.373 3_556
C(1) H(1) 1.897 .
C(1) H(2) 3.140 .
C(1) H(3) 2.591 .
C(1) H(4) 3.002 .
C(1) H(5) 2.644 .
C(1) H(9) 2.619 .
C(1) H(26) 2.735 .
C(1) H(27) 3.436 .
C(2) H(1) 2.019 .
C(2) H(5) 3.184 .
C(2) H(11) 3.511 1_545
C(2) H(20) 3.130 3_556
C(2) H(28) 3.232 3_556
C(3) H(1) 3.196 .
C(3) H(3) 2.449 .
C(3) H(4) 3.312 .
C(3) H(5) 1.983 .
C(3) H(6) 3.348 .
C(3) H(8) 3.335 .
C(3) H(9) 1.998 .
C(4) H(3) 2.816 .
C(4) H(4) 3.345 .
C(4) H(6) 2.102 .
C(4) H(7) 3.279 .
C(4) H(9) 3.214 .
C(4) H(10) 3.449 1_545
C(4) H(11) 3.189 1_545
C(4) H(19) 3.172 .
C(5) H(5) 2.001 .
C(5) H(7) 2.051 .
C(5) H(8) 3.206 .
C(5) H(10) 3.023 1_545
C(5) H(11) 3.229 1_545
C(5) H(23) 3.399 2_545
C(6) H(5) 3.206 .
C(6) H(6) 2.158 .
C(6) H(8) 1.953 .
C(6) H(9) 3.210 .
C(6) H(10) 2.977 1_545
C(6) H(15) 3.458 1_545
C(6) H(23) 3.331 2_545
C(6) H(24) 3.235 2_545
C(7) H(6) 3.371 .
C(7) H(7) 2.004 .
C(7) H(9) 2.012 .
C(7) H(10) 3.370 1_545
C(7) H(24) 3.224 2_545
C(8) H(3) 3.119 .
C(8) H(5) 3.194 .
C(8) H(7) 3.232 .
C(8) H(8) 2.137 .
C(9) H(9) 3.286 .
C(9) H(19) 3.395 .
C(9) H(24) 3.164 .
C(9) H(25) 3.056 .
C(9) H(29) 3.006 .
C(10) H(2) 3.436 3_556
C(10) H(6) 3.026 3_656
C(10) H(10) 2.058 .
C(10) H(11) 3.315 .
C(10) H(13) 3.281 .
C(10) H(14) 2.102 .
C(10) H(20) 2.822 .
C(11) H(3) 3.155 1_565
C(11) H(6) 3.089 3_656
C(11) H(11) 2.076 .
C(11) H(12) 3.311 .
C(11) H(14) 3.339 .
C(11) H(15) 3.506 .
C(11) H(20) 3.105 .
C(12) H(3) 3.045 1_565
C(12) H(4) 3.285 1_565
C(12) H(6) 3.207 3_656
C(12) H(7) 3.586 3_656
C(12) H(10) 2.061 .
C(12) H(12) 2.089 .
C(12) H(13) 3.235 .
C(13) H(4) 3.596 1_565
C(13) H(6) 3.240 3_656
C(13) H(7) 3.011 3_656
C(13) H(10) 3.274 .
C(13) H(11) 2.006 .
C(13) H(13) 2.027 .
C(13) H(14) 3.383 .
C(13) H(16) 3.274 3_666
C(13) H(21) 3.368 3_566
C(13) H(25) 3.381 4_555
C(13) H(29) 3.475 4_555
C(14) H(6) 3.143 3_656
C(14) H(7) 3.345 3_656
C(14) H(11) 3.238 .
C(14) H(12) 2.041 .
C(14) H(14) 2.162 .
C(14) H(21) 3.108 3_566
C(14) H(26) 3.226 3_556
C(14) H(29) 3.126 4_555
C(15) H(1) 3.485 3_556
C(15) H(2) 3.313 3_556
C(15) H(6) 3.024 3_656
C(15) H(10) 3.274 .
C(15) H(12) 3.284 .
C(15) H(13) 2.037 .
C(15) H(26) 3.221 3_556
C(16) H(10) 3.449 .
C(16) H(15) 2.047 .
C(16) H(16) 3.275 .
C(16) H(18) 3.311 .
C(16) H(19) 2.030 .
C(16) H(24) 2.949 .
C(17) H(10) 3.354 .
C(17) H(11) 3.162 3_666
C(17) H(12) 3.549 3_666
C(17) H(16) 2.041 .
C(17) H(17) 3.259 .
C(17) H(19) 3.239 .
C(17) H(24) 2.848 .
C(18) H(9) 3.487 2_555
C(18) H(11) 3.081 3_666
C(18) H(12) 3.043 3_666
C(18) H(15) 2.095 .
C(18) H(17) 2.026 .
C(18) H(18) 3.378 .
C(18) H(25) 3.366 2_555
C(19) H(5) 3.486 3_656
C(19) H(15) 3.308 .
C(19) H(16) 2.023 .
C(19) H(18) 2.184 .
C(19) H(19) 3.233 .
C(19) H(22) 3.009 2_545
C(19) H(27) 3.437 1_655
C(20) H(5) 3.208 3_656
C(20) H(16) 3.231 .
C(20) H(17) 2.013 .
C(20) H(19) 2.031 .
C(20) H(19) 3.169 3_656
C(20) H(23) 3.363 2_545
C(21) H(5) 3.514 .
C(21) H(5) 3.524 3_656
C(21) H(15) 3.266 .
C(21) H(17) 3.241 .
C(21) H(18) 2.030 .
C(21) H(18) 3.230 3_656
C(21) H(19) 3.428 3_656
C(22) H(10) 3.106 .
C(22) H(15) 2.925 .
C(22) H(20) 2.086 .
C(22) H(21) 3.334 .
C(22) H(23) 3.286 .
C(22) H(24) 2.037 .
C(22) H(28) 3.152 .
C(22) H(29) 3.481 .
C(23) H(2) 3.085 3_556
C(23) H(10) 3.301 .
C(23) H(21) 2.067 .
C(23) H(22) 3.249 .
C(23) H(24) 3.246 .
C(23) H(28) 3.077 .
C(24) H(9) 3.145 1_565
C(24) H(20) 2.146 .
C(24) H(22) 2.014 .
C(24) H(23) 3.231 .
C(24) H(28) 3.544 .
C(25) H(8) 3.327 1_565
C(25) H(9) 3.407 1_565
C(25) H(17) 3.284 2_555
C(25) H(20) 3.356 .
C(25) H(21) 2.166 .
C(25) H(23) 2.018 .
C(25) H(24) 3.243 .
C(26) H(8) 3.203 1_565
C(26) H(21) 3.368 .
C(26) H(22) 2.023 .
C(26) H(24) 2.035 .
C(26) H(29) 3.035 .
C(27) H(7) 3.585 2_555
C(27) H(8) 3.397 1_565
C(27) H(15) 2.843 .
C(27) H(20) 3.320 .
C(27) H(22) 3.251 .
C(27) H(23) 2.045 .
C(27) H(29) 2.936 .
C(28) H(9) 3.399 .
C(28) H(12) 3.129 4_454
C(28) H(16) 3.391 2_545
C(28) H(21) 3.457 2_445
C(28) H(22) 3.072 2_445
C(28) H(26) 2.046 .
C(28) H(27) 3.218 .
C(28) H(28) 3.171 .
C(28) H(29) 2.183 .
C(29) H(1) 3.054 .
C(29) H(9) 3.432 .
C(29) H(13) 3.425 3_556
C(29) H(14) 2.998 3_556
C(29) H(22) 2.869 2_445
C(29) H(25) 2.150 .
C(29) H(27) 2.129 .
C(29) H(28) 3.170 .
C(29) H(29) 3.286 .
C(30) H(1) 2.827 .
C(30) H(1) 3.595 3_556
C(30) H(14) 3.027 3_556
C(30) H(17) 2.801 1_455
C(30) H(22) 3.034 2_445
C(30) H(25) 3.256 .
C(30) H(26) 2.159 .
C(30) H(28) 2.111 .
C(30) H(29) 3.306 .
C(31) H(4) 3.353 3_556
C(31) H(17) 2.941 1_455
C(31) H(22) 3.288 2_445
C(31) H(25) 3.266 .
C(31) H(26) 3.207 .
C(31) H(27) 2.118 .
C(31) H(29) 2.196 .
C(32) H(12) 3.406 4_454
C(32) H(13) 3.109 4_454
C(32) H(22) 3.315 2_445
C(32) H(25) 2.201 .
C(32) H(26) 3.172 .
C(32) H(27) 3.218 .
C(32) H(28) 2.093 .
H(1) Fe(1) 2.868 .
H(1) S(1) 3.124 .
H(1) S(1) 2.666 3_556
H(1) C(1) 1.897 .
H(1) C(2) 2.019 .
H(1) C(3) 3.196 .
H(1) C(15) 3.485 3_556
H(1) C(29) 3.054 .
H(1) C(30) 2.827 .
H(1) C(30) 3.595 3_556
H(1) H(1) 3.516 3_556
H(1) H(2) 2.244 .
H(1) H(3) 2.739 .
H(1) H(4) 2.431 .
H(1) H(14) 2.631 3_556
H(1) H(26) 2.946 .
H(1) H(27) 2.546 .
H(1) H(27) 3.045 3_556
H(1) H(28) 3.369 3_556
H(2) S(1) 3.598 3_556
H(2) N(1) 1.997 .
H(2) C(1) 3.140 .
H(2) C(10) 3.436 3_556
H(2) C(15) 3.313 3_556
H(2) C(23) 3.085 3_556
H(2) H(1) 2.244 .
H(2) H(3) 1.551 .
H(2) H(4) 1.551 .
H(2) H(14) 3.113 3_556
H(2) H(20) 3.482 1_545
H(2) H(20) 2.289 3_556
H(2) H(28) 3.196 3_556
H(3) N(1) 1.990 .
H(3) C(1) 2.591 .
H(3) C(3) 2.449 .
H(3) C(4) 2.816 .
H(3) C(8) 3.119 .
H(3) C(11) 3.155 1_545
H(3) C(12) 3.045 1_545
H(3) H(1) 2.739 .
H(3) H(2) 1.551 .
H(3) H(4) 1.551 .
H(3) H(5) 2.954 .
H(3) H(9) 3.436 .
H(3) H(10) 3.101 1_545
H(3) H(11) 3.037 1_545
H(3) H(20) 2.983 1_545
H(4) N(1) 1.990 .
H(4) C(1) 3.002 .
H(4) C(3) 3.312 .
H(4) C(4) 3.345 .
H(4) C(12) 3.285 1_545
H(4) C(13) 3.596 1_545
H(4) C(31) 3.353 3_556
H(4) H(1) 2.431 .
H(4) H(2) 1.551 .
H(4) H(3) 1.551 .
H(4) H(5) 3.041 .
H(4) H(11) 3.088 1_545
H(4) H(17) 3.286 3_656
H(4) H(20) 3.222 3_556
H(4) H(27) 3.393 3_556
H(4) H(28) 2.606 3_556
H(5) N(1) 3.037 .
H(5) C(1) 2.644 .
H(5) C(2) 3.184 .
H(5) C(3) 1.983 .
H(5) C(5) 2.001 .
H(5) C(6) 3.206 .
H(5) C(8) 3.194 .
H(5) C(19) 3.486 3_656
H(5) C(20) 3.208 3_656
H(5) C(21) 3.514 .
H(5) C(21) 3.524 3_656
H(5) H(3) 2.954 .
H(5) H(4) 3.041 .
H(5) H(6) 2.333 .
H(5) H(11) 3.040 1_545
H(5) H(18) 3.484 .
H(5) H(18) 3.426 3_656
H(5) H(19) 2.696 .
H(6) C(3) 3.348 .
H(6) C(4) 2.102 .
H(6) C(6) 2.158 .
H(6) C(7) 3.371 .
H(6) C(10) 3.026 3_656
H(6) C(11) 3.089 3_656
H(6) C(12) 3.207 3_656
H(6) C(13) 3.240 3_656
H(6) C(14) 3.143 3_656
H(6) C(15) 3.024 3_656
H(6) H(5) 2.333 .
H(6) H(7) 2.469 .
H(6) H(10) 3.416 1_545
H(6) H(11) 3.145 1_545
H(6) H(18) 3.143 .
H(6) H(23) 3.410 2_545
H(7) O(1) 2.926 2_545
H(7) C(4) 3.279 .
H(7) C(5) 2.051 .
H(7) C(7) 2.004 .
H(7) C(8) 3.232 .
H(7) C(12) 3.586 3_656
H(7) C(13) 3.011 3_656
H(7) C(14) 3.345 3_656
H(7) C(27) 3.585 2_545
H(7) H(6) 2.469 .
H(7) H(8) 2.194 .
H(7) H(10) 3.383 1_545
H(7) H(12) 2.901 3_656
H(7) H(13) 3.444 3_656
H(7) H(15) 3.129 1_545
H(7) H(23) 3.159 2_545
H(7) H(24) 2.942 2_545
H(7) H(29) 3.390 2_545
H(8) O(1) 2.537 2_545
H(8) C(3) 3.335 .
H(8) C(5) 3.206 .
H(8) C(6) 1.953 .
H(8) C(8) 2.137 .
H(8) C(25) 3.327 1_545
H(8) C(26) 3.203 1_545
H(8) C(27) 3.397 1_545
H(8) H(7) 2.194 .
H(8) H(9) 2.463 .
H(8) H(15) 3.342 1_545
H(8) H(23) 3.504 1_545
H(8) H(24) 3.179 2_545
H(9) Fe(1) 3.419 .
H(9) N(1) 3.473 .
H(9) C(1) 2.619 .
H(9) C(3) 1.998 .
H(9) C(4) 3.214 .
H(9) C(6) 3.210 .
H(9) C(7) 2.012 .
H(9) C(9) 3.286 .
H(9) C(18) 3.487 2_545
H(9) C(24) 3.145 1_545
H(9) C(25) 3.407 1_545
H(9) C(28) 3.399 .
H(9) C(29) 3.432 .
H(9) H(3) 3.436 .
H(9) H(8) 2.463 .
H(9) H(16) 3.026 2_545
H(9) H(21) 3.223 1_545
H(9) H(22) 3.492 1_545
H(9) H(25) 3.065 .
H(9) H(26) 2.962 .
H(10) Si(1) 2.934 .
H(10) C(4) 3.449 1_565
H(10) C(5) 3.023 1_565
H(10) C(6) 2.977 1_565
H(10) C(7) 3.370 1_565
H(10) C(10) 2.058 .
H(10) C(12) 2.061 .
H(10) C(13) 3.274 .
H(10) C(15) 3.274 .
H(10) C(16) 3.449 .
H(10) C(17) 3.354 .
H(10) C(22) 3.106 .
H(10) C(23) 3.301 .
H(10) H(3) 3.101 1_565
H(10) H(6) 3.416 1_565
H(10) H(7) 3.383 1_565
H(10) H(11) 2.402 .
H(10) H(11) 3.474 3_666
H(10) H(15) 2.841 .
H(10) H(20) 3.054 .
H(11) C(2) 3.511 1_565
H(11) C(4) 3.189 1_565
H(11) C(5) 3.229 1_565
H(11) C(10) 3.315 .
H(11) C(11) 2.076 .
H(11) C(13) 2.006 .
H(11) C(14) 3.238 .
H(11) C(17) 3.162 3_666
H(11) C(18) 3.081 3_666
H(11) H(3) 3.037 1_565
H(11) H(4) 3.088 1_565
H(11) H(5) 3.040 1_565
H(11) H(6) 3.145 1_565
H(11) H(10) 2.402 .
H(11) H(10) 3.474 3_666
H(11) H(12) 2.355 .
H(11) H(15) 3.299 3_666
H(11) H(16) 3.187 3_666
H(12) C(11) 3.311 .
H(12) C(12) 2.089 .
H(12) C(14) 2.041 .
H(12) C(15) 3.284 .
H(12) C(17) 3.549 3_666
H(12) C(18) 3.043 3_666
H(12) C(28) 3.129 4_555
H(12) C(32) 3.406 4_555
H(12) H(7) 2.901 3_656
H(12) H(11) 2.355 .
H(12) H(13) 2.309 .
H(12) H(15) 3.399 3_666
H(12) H(16) 2.435 3_666
H(12) H(21) 3.250 3_566
H(12) H(25) 2.440 4_555
H(12) H(29) 3.016 4_555
H(13) C(10) 3.281 .
H(13) C(12) 3.235 .
H(13) C(13) 2.027 .
H(13) C(15) 2.037 .
H(13) C(29) 3.425 3_556
H(13) C(32) 3.109 4_555
H(13) H(7) 3.444 3_656
H(13) H(12) 2.309 .
H(13) H(14) 2.445 .
H(13) H(21) 2.832 3_566
H(13) H(23) 3.297 4_555
H(13) H(26) 2.657 3_556
H(13) H(29) 2.348 4_555
H(14) S(1) 2.664 .
H(14) Si(1) 2.936 .
H(14) N(1) 3.160 3_556
H(14) C(10) 2.102 .
H(14) C(11) 3.339 .
H(14) C(13) 3.383 .
H(14) C(14) 2.162 .
H(14) C(29) 2.998 3_556
H(14) C(30) 3.027 3_556
H(14) H(1) 2.631 3_556
H(14) H(2) 3.113 3_556
H(14) H(13) 2.445 .
H(14) H(18) 3.447 3_656
H(14) H(26) 2.588 3_556
H(14) H(27) 2.565 3_556
H(15) Si(1) 2.920 .
H(15) O(1) 3.413 2_555
H(15) C(6) 3.458 1_565
H(15) C(11) 3.506 .
H(15) C(16) 2.047 .
H(15) C(18) 2.095 .
H(15) C(19) 3.308 .
H(15) C(21) 3.266 .
H(15) C(22) 2.925 .
H(15) C(27) 2.843 .
H(15) H(7) 3.129 1_565
H(15) H(8) 3.342 1_565
H(15) H(10) 2.841 .
H(15) H(11) 3.299 3_666
H(15) H(12) 3.399 3_666
H(15) H(16) 2.394 .
H(15) H(24) 2.545 .
H(16) C(13) 3.274 3_666
H(16) C(16) 3.275 .
H(16) C(17) 2.041 .
H(16) C(19) 2.023 .
H(16) C(20) 3.231 .
H(16) C(28) 3.391 2_555
H(16) H(9) 3.026 2_555
H(16) H(11) 3.187 3_666
H(16) H(12) 2.435 3_666
H(16) H(15) 2.394 .
H(16) H(17) 2.323 .
H(16) H(25) 2.418 2_555
H(17) C(17) 3.259 .
H(17) C(18) 2.026 .
H(17) C(20) 2.013 .
H(17) C(21) 3.241 .
H(17) C(25) 3.284 2_545
H(17) C(30) 2.801 1_655
H(17) C(31) 2.941 1_655
H(17) H(4) 3.286 3_656
H(17) H(16) 2.323 .
H(17) H(18) 2.495 .
H(17) H(22) 2.476 2_545
H(17) H(23) 3.568 2_545
H(17) H(27) 2.661 1_655
H(17) H(28) 2.993 1_655
H(18) C(16) 3.311 .
H(18) C(18) 3.378 .
H(18) C(19) 2.184 .
H(18) C(21) 2.030 .
H(18) C(21) 3.230 3_656
H(18) H(5) 3.484 .
H(18) H(5) 3.426 3_656
H(18) H(6) 3.143 .
H(18) H(14) 3.447 3_656
H(18) H(17) 2.495 .
H(18) H(19) 2.246 .
H(18) H(19) 2.593 3_656
H(18) H(23) 3.088 2_545
H(18) H(27) 3.436 1_655
H(19) S(1) 3.002 .
H(19) Si(1) 2.925 .
H(19) O(1) 3.544 .
H(19) C(4) 3.172 .
H(19) C(9) 3.395 .
H(19) C(16) 2.030 .
H(19) C(17) 3.239 .
H(19) C(19) 3.233 .
H(19) C(20) 2.031 .
H(19) C(20) 3.169 3_656
H(19) C(21) 3.428 3_656
H(19) H(5) 2.696 .
H(19) H(18) 2.246 .
H(19) H(18) 2.593 3_656
H(19) H(19) 3.142 3_656
H(20) Si(1) 2.892 .
H(20) C(2) 3.130 3_556
H(20) C(10) 2.822 .
H(20) C(11) 3.105 .
H(20) C(22) 2.086 .
H(20) C(24) 2.146 .
H(20) C(25) 3.356 .
H(20) C(27) 3.320 .
H(20) H(2) 3.482 1_565
H(20) H(2) 2.289 3_556
H(20) H(3) 2.983 1_565
H(20) H(4) 3.222 3_556
H(20) H(10) 3.054 .
H(20) H(21) 2.401 .
H(20) H(28) 3.358 .
H(21) C(13) 3.368 3_566
H(21) C(14) 3.108 3_566
H(21) C(22) 3.334 .
H(21) C(23) 2.067 .
H(21) C(25) 2.166 .
H(21) C(26) 3.368 .
H(21) C(28) 3.457 2_455
H(21) H(9) 3.223 1_565
H(21) H(12) 3.250 3_566
H(21) H(13) 2.832 3_566
H(21) H(20) 2.401 .
H(21) H(22) 2.455 .
H(21) H(25) 3.324 2_455
H(21) H(26) 3.596 1_565
H(22) C(19) 3.009 2_555
H(22) C(23) 3.249 .
H(22) C(24) 2.014 .
H(22) C(26) 2.023 .
H(22) C(27) 3.251 .
H(22) C(28) 3.072 2_455
H(22) C(29) 2.869 2_455
H(22) C(30) 3.034 2_455
H(22) C(31) 3.288 2_455
H(22) C(32) 3.315 2_455
H(22) H(9) 3.492 1_565
H(22) H(17) 2.476 2_555
H(22) H(21) 2.455 .
H(22) H(23) 2.320 .
H(22) H(25) 3.503 2_455
H(22) H(26) 3.302 2_455
H(22) H(27) 3.458 2_455
H(23) C(5) 3.399 2_555
H(23) C(6) 3.331 2_555
H(23) C(20) 3.363 2_555
H(23) C(22) 3.286 .
H(23) C(24) 3.231 .
H(23) C(25) 2.018 .
H(23) C(27) 2.045 .
H(23) H(6) 3.410 2_555
H(23) H(7) 3.159 2_555
H(23) H(8) 3.504 1_565
H(23) H(13) 3.297 4_454
H(23) H(17) 3.568 2_555
H(23) H(18) 3.088 2_555
H(23) H(22) 2.320 .
H(23) H(24) 2.342 .
H(23) H(29) 3.249 .
H(24) Si(1) 2.965 .
H(24) O(1) 3.024 .
H(24) C(6) 3.235 2_555
H(24) C(7) 3.224 2_555
H(24) C(9) 3.164 .
H(24) C(16) 2.949 .
H(24) C(17) 2.848 .
H(24) C(22) 2.037 .
H(24) C(23) 3.246 .
H(24) C(25) 3.243 .
H(24) C(26) 2.035 .
H(24) H(7) 2.942 2_555
H(24) H(8) 3.179 2_555
H(24) H(15) 2.545 .
H(24) H(23) 2.342 .
H(24) H(29) 3.062 .
H(25) Fe(1) 2.820 .
H(25) O(1) 3.587 .
H(25) C(9) 3.056 .
H(25) C(13) 3.381 4_454
H(25) C(18) 3.366 2_545
H(25) C(29) 2.150 .
H(25) C(30) 3.256 .
H(25) C(31) 3.266 .
H(25) C(32) 2.201 .
H(25) H(9) 3.065 .
H(25) H(12) 2.440 4_454
H(25) H(16) 2.418 2_545
H(25) H(21) 3.324 2_445
H(25) H(22) 3.503 2_445
H(25) H(26) 2.430 .
H(25) H(29) 2.653 .
H(26) Fe(1) 2.655 .
H(26) N(1) 3.004 .
H(26) C(1) 2.735 .
H(26) C(14) 3.226 3_556
H(26) C(15) 3.221 3_556
H(26) C(28) 2.046 .
H(26) C(30) 2.159 .
H(26) C(31) 3.207 .
H(26) C(32) 3.172 .
H(26) H(1) 2.946 .
H(26) H(9) 2.962 .
H(26) H(13) 2.657 3_556
H(26) H(14) 2.588 3_556
H(26) H(21) 3.596 1_545
H(26) H(22) 3.302 2_445
H(26) H(25) 2.430 .
H(26) H(27) 2.639 .
H(27) Fe(1) 2.778 .
H(27) S(1) 3.447 .
H(27) S(1) 2.894 3_556
H(27) N(1) 3.253 .
H(27) N(1) 3.373 3_556
H(27) C(1) 3.436 .
H(27) C(19) 3.437 1_455
H(27) C(28) 3.218 .
H(27) C(29) 2.129 .
H(27) C(31) 2.118 .
H(27) C(32) 3.218 .
H(27) H(1) 2.546 .
H(27) H(1) 3.045 3_556
H(27) H(4) 3.393 3_556
H(27) H(14) 2.565 3_556
H(27) H(17) 2.661 1_455
H(27) H(18) 3.436 1_455
H(27) H(22) 3.458 2_445
H(27) H(26) 2.639 .
H(27) H(28) 2.514 .
H(28) Fe(1) 2.727 .
H(28) S(1) 3.070 .
H(28) C(2) 3.232 3_556
H(28) C(22) 3.152 .
H(28) C(23) 3.077 .
H(28) C(24) 3.544 .
H(28) C(28) 3.171 .
H(28) C(29) 3.170 .
H(28) C(30) 2.111 .
H(28) C(32) 2.093 .
H(28) H(1) 3.369 3_556
H(28) H(2) 3.196 3_556
H(28) H(4) 2.606 3_556
H(28) H(17) 2.993 1_455
H(28) H(20) 3.358 .
H(28) H(27) 2.514 .
H(28) H(29) 2.578 .
H(29) Fe(1) 2.854 .
H(29) O(1) 3.518 .
H(29) C(9) 3.006 .
H(29) C(13) 3.475 4_454
H(29) C(14) 3.126 4_454
H(29) C(22) 3.481 .
H(29) C(26) 3.035 .
H(29) C(27) 2.936 .
H(29) C(28) 2.183 .
H(29) C(29) 3.286 .
H(29) C(30) 3.306 .
H(29) C(31) 2.196 .
H(29) H(7) 3.390 2_555
H(29) H(12) 3.016 4_454
H(29) H(13) 2.348 4_454
H(29) H(23) 3.249 .
H(29) H(24) 3.062 .
H(29) H(25) 2.653 .
H(29) H(28) 2.578 .

loop_
_geom_torsion_atom_site_label_1
_geom_torsion_atom_site_label_2
_geom_torsion_atom_site_label_3
_geom_torsion_atom_site_label_4
_geom_torsion
S(1) Fe(1) C(1) N(1) 67.49(14)
S(1) Fe(1) C(1) C(3) -112.87(13)
C(1) Fe(1) S(1) Si(1) 136.18(7)
S(1) Fe(1) C(9) O(1) -151.4(15)
C(9) Fe(1) S(1) Si(1) 43.21(6)
S(1) Fe(1) C(28) C(29) -87.6(2)
S(1) Fe(1) C(28) C(32) 29.9(2)
C(28) Fe(1) S(1) Si(1) -75.54(18)
S(1) Fe(1) C(29) C(28) 145.48(12)
S(1) Fe(1) C(29) C(30) 26.50(15)
C(29) Fe(1) S(1) Si(1) -137.50(8)
S(1) Fe(1) C(30) C(29) -161.03(11)
S(1) Fe(1) C(30) C(31) 81.66(11)
C(30) Fe(1) S(1) Si(1) -121.08(6)
S(1) Fe(1) C(31) C(30) -101.25(11)
S(1) Fe(1) C(31) C(32) 139.17(12)
C(31) Fe(1) S(1) Si(1) -82.27(7)
S(1) Fe(1) C(32) C(28) -166.52(12)
S(1) Fe(1) C(32) C(31) -48.26(14)
C(32) Fe(1) S(1) Si(1) -54.44(8)
C(1) Fe(1) C(9) O(1) 121.3(15)
C(9) Fe(1) C(1) N(1) 165.51(15)
C(9) Fe(1) C(1) C(3) -14.85(14)
C(1) Fe(1) C(28) C(29) 57.46(16)
C(1) Fe(1) C(28) C(32) 174.99(14)
C(28) Fe(1) C(1) N(1) -98.92(16)
C(28) Fe(1) C(1) C(3) 80.71(16)
C(1) Fe(1) C(29) C(28) -129.37(15)
C(1) Fe(1) C(29) C(30) 111.65(13)
C(29) Fe(1) C(1) N(1) -66.39(16)
C(29) Fe(1) C(1) C(3) 113.25(14)
C(1) Fe(1) C(30) C(29) -72.56(13)
C(1) Fe(1) C(30) C(31) 170.12(12)
C(30) Fe(1) C(1) N(1) -29.58(16)
C(30) Fe(1) C(1) C(3) 150.06(13)
C(1) Fe(1) C(31) C(30) -15.57(18)
C(1) Fe(1) C(31) C(32) -135.15(14)
C(31) Fe(1) C(1) N(1) -19.5(2)
C(31) Fe(1) C(1) C(3) 160.11(13)
C(1) Fe(1) C(32) C(28) -10.0(2)
C(1) Fe(1) C(32) C(31) 108.3(2)
C(32) Fe(1) C(1) N(1) -92.1(2)
C(32) Fe(1) C(1) C(3) 87.6(2)
C(9) Fe(1) C(28) C(29) 152.79(14)
C(9) Fe(1) C(28) C(32) -89.67(15)
C(28) Fe(1) C(9) O(1) 7.5(15)
C(9) Fe(1) C(29) C(28) -35.41(18)
C(9) Fe(1) C(29) C(30) -154.39(12)
C(29) Fe(1) C(9) O(1) 29.2(16)
C(9) Fe(1) C(30) C(29) 64.1(2)
C(9) Fe(1) C(30) C(31) -53.2(2)
C(30) Fe(1) C(9) O(1) -16.6(17)
C(9) Fe(1) C(31) C(30) 158.29(12)
C(9) Fe(1) C(31) C(32) 38.71(16)
C(31) Fe(1) C(9) O(1) -54.9(15)
C(9) Fe(1) C(32) C(28) 92.62(15)
C(9) Fe(1) C(32) C(31) -149.13(13)
C(32) Fe(1) C(9) O(1) -31.8(15)
C(28) Fe(1) C(29) C(30) -118.98(19)
C(29) Fe(1) C(28) C(32) 117.5(2)
C(28) Fe(1) C(30) C(29) 37.62(13)
C(28) Fe(1) C(30) C(31) -79.69(13)
C(30) Fe(1) C(28) C(29) -36.93(13)
C(30) Fe(1) C(28) C(32) 80.60(15)
C(28) Fe(1) C(31) C(30) 81.77(13)
C(28) Fe(1) C(31) C(32) -37.80(14)
C(31) Fe(1) C(28) C(29) -80.22(15)
C(31) Fe(1) C(28) C(32) 37.32(14)
C(28) Fe(1) C(32) C(31) 118.3(2)
C(32) Fe(1) C(28) C(29) -117.5(2)
C(29) Fe(1) C(30) C(31) -117.32(17)
C(30) Fe(1) C(29) C(28) 118.98(19)
C(29) Fe(1) C(31) C(30) 37.93(12)
C(29) Fe(1) C(31) C(32) -81.65(14)
C(31) Fe(1) C(29) C(28) 80.66(15)
C(31) Fe(1) C(29) C(30) -38.32(12)
C(29) Fe(1) C(32) C(28) -38.33(14)
C(29) Fe(1) C(32) C(31) 79.92(14)
C(32) Fe(1) C(29) C(28) 37.94(14)
C(32) Fe(1) C(29) C(30) -81.04(13)
C(30) Fe(1) C(31) C(32) -119.58(18)
C(31) Fe(1) C(30) C(29) 117.32(17)
C(30) Fe(1) C(32) C(28) -81.14(15)
C(30) Fe(1) C(32) C(31) 37.12(13)
C(32) Fe(1) C(30) C(29) 80.74(13)
C(32) Fe(1) C(30) C(31) -36.57(12)
C(31) Fe(1) C(32) C(28) -118.3(2)
C(32) Fe(1) C(31) C(30) 119.58(18)
Fe(1) S(1) Si(1) C(10) 166.83(5)
Fe(1) S(1) Si(1) C(16) -75.99(6)
Fe(1) S(1) Si(1) C(22) 48.27(8)
S(1) Si(1) C(10) C(11) -174.29(14)
S(1) Si(1) C(10) C(15) 9.63(18)
S(1) Si(1) C(16) C(17) 161.22(15)
S(1) Si(1) C(16) C(21) -22.55(17)
S(1) Si(1) C(22) C(23) 80.22(17)
S(1) Si(1) C(22) C(27) -95.72(19)
C(10) Si(1) C(16) C(17) -82.10(18)
C(10) Si(1) C(16) C(21) 94.13(17)
C(16) Si(1) C(10) C(11) 65.31(17)
C(16) Si(1) C(10) C(15) -110.77(18)
C(10) Si(1) C(22) C(23) -37.60(19)
C(10) Si(1) C(22) C(27) 146.46(18)
C(22) Si(1) C(10) C(11) -51.92(18)
C(22) Si(1) C(10) C(15) 132.00(17)
C(16) Si(1) C(22) C(23) -153.78(17)
C(16) Si(1) C(22) C(27) 30.3(2)
C(22) Si(1) C(16) C(17) 34.37(19)
C(22) Si(1) C(16) C(21) -149.40(16)
C(2) N(1) C(1) Fe(1) 174.32(16)
C(2) N(1) C(1) C(3) -5.3(2)
Fe(1) C(1) C(3) C(4) 107.17(19)
Fe(1) C(1) C(3) C(8) -69.0(2)
N(1) C(1) C(3) C(4) -73.2(2)
N(1) C(1) C(3) C(8) 110.6(2)
C(1) C(3) C(4) C(5) -175.8(2)
C(1) C(3) C(8) C(7) 176.7(2)
C(4) C(3) C(8) C(7) 0.5(3)
C(8) C(3) C(4) C(5) 0.5(3)
C(3) C(4) C(5) C(6) -1.0(3)
C(4) C(5) C(6) C(7) 0.7(3)
C(5) C(6) C(7) C(8) 0.2(3)
C(6) C(7) C(8) C(3) -0.8(3)
Si(1) C(10) C(11) C(12) -177.75(17)
Si(1) C(10) C(15) C(14) 177.71(19)
C(11) C(10) C(15) C(14) 1.5(3)
C(15) C(10) C(11) C(12) -1.5(3)
C(10) C(11) C(12) C(13) 0.5(3)
C(11) C(12) C(13) C(14) 0.5(3)
C(12) C(13) C(14) C(15) -0.5(4)
C(13) C(14) C(15) C(10) -0.5(3)
Si(1) C(16) C(17) C(18) 176.9(2)
Si(1) C(16) C(21) C(20) -175.93(19)
C(17) C(16) C(21) C(20) 0.4(3)
C(21) C(16) C(17) C(18) 0.5(3)
C(16) C(17) C(18) C(19) -1.4(4)
C(17) C(18) C(19) C(20) 1.4(4)
C(18) C(19) C(20) C(21) -0.5(4)
C(19) C(20) C(21) C(16) -0.5(4)
Si(1) C(22) C(23) C(24) -175.31(19)
Si(1) C(22) C(27) C(26) 176.2(2)
C(23) C(22) C(27) C(26) 0.2(3)
C(27) C(22) C(23) C(24) 0.8(3)
C(22) C(23) C(24) C(25) -1.0(4)
C(23) C(24) C(25) C(26) 0.1(3)
C(24) C(25) C(26) C(27) 0.9(4)
C(25) C(26) C(27) C(22) -1.0(4)
Fe(1) C(28) C(29) C(30) 61.03(14)
Fe(1) C(28) C(32) C(31) -60.38(14)
C(29) C(28) C(32) Fe(1) 61.47(14)
C(29) C(28) C(32) C(31) 1.1(2)
C(32) C(28) C(29) Fe(1) -62.50(14)
C(32) C(28) C(29) C(30) -1.5(2)
Fe(1) C(29) C(30) C(31) 61.47(13)
C(28) C(29) C(30) Fe(1) -60.22(14)
C(28) C(29) C(30) C(31) 1.2(2)
Fe(1) C(30) C(31) C(32) 60.19(14)
C(29) C(30) C(31) Fe(1) -60.76(13)
C(29) C(30) C(31) C(32) -0.6(2)
Fe(1) C(31) C(32) C(28) 59.27(14)
C(30) C(31) C(32) Fe(1) -59.59(13)
C(30) C(31) C(32) C(28) -0.3(2)
